data_2023499
loop_
_publ_author_name
'Keydel, Tobias'
'Bandaru, Siva S. M.'
'Schulig, Lukas'
'Link, Andreas'
'Schulzke, Carola'

_publ_section_title
;
 Crystal structure of chloromethyl
 2-[2-(2,6-dichlorophenylamino)phenyl]acetate
;
_journal_coeditor_code NU2009
_journal_issue 6
_journal_name_full 'Acta Crystallographica Section E Crystallographic Communications'
_journal_paper_doi 10.1107/S2056989025004074
_journal_volume 81
_journal_year 2025
_chemical_formula_iupac 'C15 H12 Cl3 N O2'
_chemical_formula_moiety 'C15 H12 Cl3 N O2'
_chemical_formula_sum 'C15 H12 Cl3 N O2'
_chemical_formula_weight 344.61
_chemical_name_systematic
;
Chloromethyl 2-[2-(2,6-dichlorophenylamino)phenyl]acetate
;
_space_group_crystal_system monoclinic
_space_group_IT_number 14
_space_group_name_Hall '-P 2ybc'
_space_group_name_H-M_alt 'P 1 21/c 1'
_atom_sites_solution_hydrogens difmap
_atom_sites_solution_primary dual
_atom_sites_solution_secondary difmap
_audit_creation_method SHELXL-2019/3
_cell_angle_alpha 90
_cell_angle_beta 94.2420(10)
_cell_angle_gamma 90
_cell_formula_units_Z 4
_cell_length_a 15.14870(10)
_cell_length_b 9.23890(10)
_cell_length_c 10.86610(10)
_cell_measurement_reflns_used 37256
_cell_measurement_temperature 299(2)
_cell_measurement_theta_max 79.6000
_cell_measurement_theta_min 5.0910
_cell_volume 1516.62(2)
_computing_cell_refinement
;
CrysAlisPro 1.171.43.120a (Rigaku OD, 2024)
;
_computing_data_collection
;
CrysAlisPro 1.171.43.120a (Rigaku OD, 2024)
;
_computing_data_reduction
;
CrysAlisPro 1.171.43.120a (Rigaku OD, 2024)
;
_computing_molecular_graphics
;
XP in SHELXTL (Sheldrick, 2008) and Mercury (Macrae <i>et al.</i>,
2020)
;
_computing_publication_material
;
<i>CIFTAB</i> (Sheldrick, 2015b) and PublCif (Westrip, 2010)
;
_computing_structure_refinement
;
<i>SHELXL2019/2</i> (Sheldrick, 2015b)
;
_computing_structure_solution
;
<i>SHELXT2018/3</i> (Sheldrick, 2015a)
;
_diffrn_ambient_temperature 299(2)
_diffrn_detector_area_resol_mean 10.0000
_diffrn_measured_fraction_theta_full 0.998
_diffrn_measured_fraction_theta_max 0.998
_diffrn_measurement_device_type 'XtaLAB Synergy, Single source at home/near, HyPix'
_diffrn_measurement_method '\w scans'
_diffrn_radiation_type CuK\a
_diffrn_radiation_wavelength 1.54184
_diffrn_reflns_av_R_equivalents 0.0309
_diffrn_reflns_av_unetI/netI 0.0110
_diffrn_reflns_limit_h_max 19
_diffrn_reflns_limit_h_min -19
_diffrn_reflns_limit_k_max 11
_diffrn_reflns_limit_k_min -11
_diffrn_reflns_limit_l_max 13
_diffrn_reflns_limit_l_min -12
_diffrn_reflns_number 54733
_diffrn_reflns_theta_full 77.0
_diffrn_reflns_theta_max 80.099
_diffrn_reflns_theta_min 5.613
_diffrn_source 'micro-focus sealed X-ray tube'
_exptl_absorpt_coefficient_mu 5.501
_exptl_absorpt_correction_T_max 0.856
_exptl_absorpt_correction_T_min 0.507
_exptl_absorpt_correction_type numerical
_exptl_absorpt_process_details
;
(face indexed; CrysAlisPro, Rigaku OD, 2024)
;
_exptl_crystal_colour colourless
_exptl_crystal_density_diffrn 1.509
_exptl_crystal_description block
_exptl_crystal_F_000 704
_exptl_crystal_size_max 0.180
_exptl_crystal_size_mid 0.130
_exptl_crystal_size_min 0.100
_refine_diff_density_max 0.339
_refine_diff_density_min -0.463
_refine_ls_extinction_method none
_refine_ls_goodness_of_fit_ref 1.071
_refine_ls_hydrogen_treatment refall
_refine_ls_matrix_type full
_refine_ls_number_parameters 238
_refine_ls_number_reflns 3301
_refine_ls_number_restraints 0
_refine_ls_restrained_S_all 1.071
_refine_ls_R_factor_all 0.0319
_refine_ls_R_factor_gt 0.0307
_refine_ls_shift/su_max 0.001
_refine_ls_shift/su_mean 0.000
_refine_ls_structure_factor_coef Fsqd
_refine_ls_weighting_details 'w=1/[\s^2^(Fo^2^)+(0.0387P)^2^+0.4573P] where P=(Fo^2^+2Fc^2^)/3'
_refine_ls_weighting_scheme calc
_refine_ls_wR_factor_gt 0.0799
_refine_ls_wR_factor_ref 0.0809
_reflns_number_gt 3145
_reflns_number_total 3301
_reflns_threshold_expression 'I > 2\s(I)'
_cod_data_source_file nu2009.cif
_cod_data_source_block I
_cod_original_sg_symbol_H-M 'P 21/c'
_cod_database_code 2023499
_shelx_space_group_comment
;
The symmetry employed for this shelxl refinement is uniquely defined
by the following loop, which should always be used as a source of
symmetry information in preference to the above space-group names.
They are only intended as comments.
;
_shelx_estimated_absorpt_t_min 0.438
_shelx_estimated_absorpt_t_max 0.609

loop_
_space_group_symop_operation_xyz
'x, y, z'
'-x, y+1/2, -z+1/2'
'-x, -y, -z'
'x, -y-1/2, z-1/2'

loop_
_atom_site_type_symbol
_atom_site_label
_atom_site_fract_x
_atom_site_fract_y
_atom_site_fract_z
_atom_site_U_iso_or_equiv
_atom_site_adp_type
_atom_site_calc_flag
_atom_site_occupancy
_atom_site_disorder_assembly
_atom_site_disorder_group
Cl Cl1 0.03768(2) 0.54114(4) 0.78340(4) 0.05292(12) Uani d 1 . .
Cl Cl2 0.30724(3) 0.28951(5) 0.56128(5) 0.06261(13) Uani d 1 . .
Cl Cl3 0.51214(4) 0.62138(5) 0.63287(4) 0.06918(15) Uani d 1 . .
O O1 0.42456(7) 0.49277(11) 0.80019(10) 0.0451(2) Uani d 1 . .
O O2 0.49799(7) 0.64736(13) 0.93006(11) 0.0539(3) Uani d 1 . .
N N1 0.23090(8) 0.49080(13) 0.74080(12) 0.0430(3) Uani d 1 . .
C C1 0.19495(9) 0.31935(15) 0.57362(14) 0.0424(3) Uani d 1 . .
C C2 0.13490(11) 0.24256(17) 0.49680(15) 0.0491(3) Uani d 1 . .
C C3 0.04534(11) 0.26343(18) 0.50614(16) 0.0520(4) Uani d 1 . .
C C4 0.01648(10) 0.35706(17) 0.59320(16) 0.0479(3) Uani d 1 . .
C C5 0.07738(9) 0.43110(15) 0.67077(13) 0.0408(3) Uani d 1 . .
C C6 0.16882(9) 0.41802(14) 0.66173(13) 0.0385(3) Uani d 1 . .
C C7 0.23400(8) 0.64393(14) 0.75110(13) 0.0387(3) Uani d 1 . .
C C8 0.18753(10) 0.73305(17) 0.66555(16) 0.0468(3) Uani d 1 . .
C C9 0.18976(11) 0.88217(18) 0.67993(19) 0.0559(4) Uani d 1 . .
C C10 0.23924(13) 0.94408(18) 0.7780(2) 0.0611(5) Uani d 1 . .
C C11 0.28691(11) 0.85629(17) 0.86162(17) 0.0529(4) Uani d 1 . .
C C12 0.28521(9) 0.70601(15) 0.85000(13) 0.0408(3) Uani d 1 . .
C C13 0.34086(10) 0.61469(18) 0.94222(14) 0.0451(3) Uani d 1 . .
C C14 0.43033(9) 0.58920(15) 0.89501(12) 0.0400(3) Uani d 1 . .
C C15 0.50149(11) 0.47487(18) 0.73558(16) 0.0496(3) Uani d 1 . .
H H2 0.1567(13) 0.178(2) 0.4372(19) 0.060(5) Uiso d 1 . .
H H3 0.0032(14) 0.212(2) 0.4547(19) 0.066(6) Uiso d 1 . .
H H4 -0.0433(14) 0.370(2) 0.6010(18) 0.060(5) Uiso d 1 . .
H H8 0.1548(13) 0.687(2) 0.5951(19) 0.060(5) Uiso d 1 . .
H H9 0.1590(14) 0.939(2) 0.621(2) 0.065(6) Uiso d 1 . .
H H10 0.2419(15) 1.045(3) 0.785(2) 0.081(7) Uiso d 1 . .
H H11 0.3225(13) 0.897(2) 0.9322(19) 0.060(5) Uiso d 1 . .
H H13A 0.3497(12) 0.666(2) 1.0206(17) 0.051(5) Uiso d 1 . .
H H13B 0.3129(12) 0.522(2) 0.9566(16) 0.050(5) Uiso d 1 . .
H H15A 0.4927(12) 0.390(2) 0.6869(18) 0.054(5) Uiso d 1 . .
H H15B 0.5529(14) 0.474(2) 0.7902(18) 0.056(5) Uiso d 1 . .
H H1N 0.2831(13) 0.450(2) 0.7451(17) 0.053(5) Uiso d 1 . .

loop_
_atom_site_aniso_label
_atom_site_aniso_U_11
_atom_site_aniso_U_22
_atom_site_aniso_U_33
_atom_site_aniso_U_12
_atom_site_aniso_U_13
_atom_site_aniso_U_23
Cl1 0.0467(2) 0.0523(2) 0.0613(2) 0.00247(15) 0.01461(16) -0.00421(16)
Cl2 0.0417(2) 0.0615(3) 0.0856(3) 0.00329(16) 0.01117(18) -0.0195(2)
Cl3 0.0967(4) 0.0564(2) 0.0574(2) 0.0089(2) 0.0263(2) 0.00548(18)
O1 0.0401(5) 0.0443(5) 0.0507(6) 0.0000(4) 0.0028(4) -0.0075(4)
O2 0.0447(6) 0.0593(7) 0.0565(6) -0.0093(5) -0.0037(5) -0.0064(5)
N1 0.0365(6) 0.0359(6) 0.0552(7) 0.0023(5) -0.0060(5) -0.0036(5)
C1 0.0393(7) 0.0378(7) 0.0502(8) 0.0005(5) 0.0035(6) 0.0008(6)
C2 0.0536(8) 0.0431(7) 0.0502(8) -0.0010(6) 0.0009(6) -0.0058(6)
C3 0.0491(8) 0.0467(8) 0.0584(9) -0.0069(7) -0.0087(7) -0.0021(7)
C4 0.0365(7) 0.0447(8) 0.0616(9) -0.0029(6) -0.0017(6) 0.0051(7)
C5 0.0390(7) 0.0358(6) 0.0476(7) 0.0003(5) 0.0037(5) 0.0037(5)
C6 0.0372(6) 0.0333(6) 0.0447(7) -0.0003(5) -0.0002(5) 0.0032(5)
C7 0.0333(6) 0.0353(6) 0.0481(7) 0.0000(5) 0.0075(5) 0.0001(5)
C8 0.0380(7) 0.0456(8) 0.0567(9) 0.0012(6) 0.0041(6) 0.0069(7)
C9 0.0456(8) 0.0446(8) 0.0785(11) 0.0067(7) 0.0120(8) 0.0160(8)
C10 0.0606(10) 0.0349(8) 0.0899(13) 0.0011(7) 0.0189(9) -0.0002(8)
C11 0.0522(8) 0.0423(8) 0.0654(10) -0.0045(6) 0.0131(7) -0.0112(7)
C12 0.0368(6) 0.0400(7) 0.0466(7) -0.0012(5) 0.0098(5) -0.0039(5)
C13 0.0459(7) 0.0500(8) 0.0398(7) -0.0042(6) 0.0050(6) -0.0016(6)
C14 0.0433(7) 0.0374(6) 0.0386(6) -0.0010(5) -0.0016(5) 0.0035(5)
C15 0.0484(8) 0.0429(8) 0.0582(9) 0.0090(6) 0.0082(7) -0.0009(7)

loop_
_atom_type_symbol
_atom_type_description
_atom_type_scat_dispersion_real
_atom_type_scat_dispersion_imag
_atom_type_scat_source
C C 0.0181 0.0091 'International Tables Vol C Tables 4.2.6.8 and 6.1.1.4'
H H 0.0000 0.0000 'International Tables Vol C Tables 4.2.6.8 and 6.1.1.4'
Cl Cl 0.3639 0.7018 'International Tables Vol C Tables 4.2.6.8 and 6.1.1.4'
N N 0.0311 0.0180 'International Tables Vol C Tables 4.2.6.8 and 6.1.1.4'
O O 0.0492 0.0322 'International Tables Vol C Tables 4.2.6.8 and 6.1.1.4'

loop_
_geom_angle_atom_site_label_1
_geom_angle_atom_site_label_2
_geom_angle_atom_site_label_3
_geom_angle_site_symmetry_1
_geom_angle_site_symmetry_3
_geom_angle
_geom_angle_publ_flag
C14 O1 C15 . . 116.33(12) ?
C6 N1 C7 . . 122.99(12) ?
C6 N1 H1N . . 113.0(12) ?
C7 N1 H1N . . 113.6(12) yes
C2 C1 C6 . . 122.66(13) yes
C2 C1 Cl2 . . 118.39(12) yes
C6 C1 Cl2 . . 118.93(11) ?
C3 C2 C1 . . 119.30(15) ?
C3 C2 H2 . . 121.8(12) ?
C1 C2 H2 . . 118.9(12) ?
C4 C3 C2 . . 120.11(15) ?
C4 C3 H3 . . 119.3(13) ?
C2 C3 H3 . . 120.6(13) ?
C3 C4 C5 . . 119.86(14) ?
C3 C4 H4 . . 120.6(12) ?
C5 C4 H4 . . 119.6(12) ?
C4 C5 C6 . . 122.19(14) ?
C4 C5 Cl1 . . 118.02(11) ?
C6 C5 Cl1 . . 119.79(11) ?
N1 C6 C1 . . 121.46(12) ?
N1 C6 C5 . . 122.61(13) ?
C1 C6 C5 . . 115.79(12) ?
C8 C7 C12 . . 119.59(13) ?
C8 C7 N1 . . 121.61(13) ?
C12 C7 N1 . . 118.80(12) ?
C9 C8 C7 . . 120.34(16) ?
C9 C8 H8 . . 121.7(12) ?
C7 C8 H8 . . 118.0(12) ?
C10 C9 C8 . . 120.39(16) ?
C10 C9 H9 . . 120.8(13) ?
C8 C9 H9 . . 118.8(13) ?
C9 C10 C11 . . 119.47(15) ?
C9 C10 H10 . . 119.8(14) ?
C11 C10 H10 . . 120.7(15) ?
C10 C11 C12 . . 121.33(17) ?
C10 C11 H11 . . 121.4(12) ?
C12 C11 H11 . . 117.3(12) ?
C11 C12 C7 . . 118.86(14) ?
C11 C12 C13 . . 119.23(14) ?
C7 C12 C13 . . 121.88(13) ?
C14 C13 C12 . . 109.44(12) ?
C14 C13 H13A . . 107.7(11) ?
C12 C13 H13A . . 110.0(11) ?
C14 C13 H13B . . 109.3(11) ?
C12 C13 H13B . . 111.6(11) ?
H13A C13 H13B . . 108.7(15) ?
O2 C14 O1 . . 122.81(14) ?
O2 C14 C13 . . 126.51(14) ?
O1 C14 C13 . . 110.62(12) ?
O1 C15 Cl3 . . 109.92(10) ?
O1 C15 H15A . . 106.6(12) ?
Cl3 C15 H15A . . 107.2(12) ?
O1 C15 H15B . . 111.2(12) ?
Cl3 C15 H15B . . 107.3(12) ?
H15A C15 H15B . . 114.6(16) ?

loop_
_geom_bond_atom_site_label_1
_geom_bond_atom_site_label_2
_geom_bond_site_symmetry_2
_geom_bond_distance
_geom_bond_publ_flag
Cl1 C5 . 1.7325(15) ?
Cl2 C1 . 1.7381(14) ?
Cl3 C15 . 1.7693(17) ?
O1 C14 . 1.3600(17) ?
O1 C15 . 1.4141(18) ?
O2 C14 . 1.1945(17) ?
N1 C6 . 1.3983(17) ?
N1 C7 . 1.4197(17) ?
N1 H1N . 0.87(2) ?
C1 C2 . 1.384(2) ?
C1 C6 . 1.400(2) ?
C2 C3 . 1.381(2) ?
C2 H2 . 0.96(2) ?
C3 C4 . 1.377(2) ?
C3 H3 . 0.95(2) ?
C4 C5 . 1.384(2) ?
C4 H4 . 0.92(2) ?
C5 C6 . 1.4012(19) ?
C7 C8 . 1.393(2) ?
C7 C12 . 1.401(2) ?
C8 C9 . 1.387(2) ?
C8 H8 . 0.98(2) ?
C9 C10 . 1.381(3) ?
C9 H9 . 0.92(2) ?
C10 C11 . 1.381(3) ?
C10 H10 . 0.94(2) ?
C11 C12 . 1.394(2) ?
C11 H11 . 0.98(2) ?
C12 C13 . 1.517(2) ?
C13 C14 . 1.503(2) ?
C13 H13A . 0.974(19) ?
C13 H13B . 0.974(19) ?
C15 H15A . 0.95(2) ?
C15 H15B . 0.94(2) ?

loop_
_geom_hbond_atom_site_label_D
_geom_hbond_atom_site_label_H
_geom_hbond_atom_site_label_A
_geom_hbond_site_symmetry_A
_geom_hbond_distance_DH
_geom_hbond_distance_HA
_geom_hbond_distance_DA
_geom_hbond_angle_DHA
_geom_hbond_publ_flag
N1 H1N O1 . 0.87(2) 2.217(19) 2.9568(15) 142.2(16) yes
N1 H1N Cl2 . 0.87(2) 2.536(19) 2.9890(13) 113.1(15) yes
C15 H15A O2 2_646 0.95(2) 2.59(2) 3.521(2) 168.2(15) yes
C2 H2 N1 4_565 0.96(2) 2.93(2) 3.886(2) 173.6(16) yes

loop_
_geom_torsion_atom_site_label_1
_geom_torsion_atom_site_label_2
_geom_torsion_atom_site_label_3
_geom_torsion_atom_site_label_4
_geom_torsion_site_symmetry_1
_geom_torsion_site_symmetry_2
_geom_torsion_site_symmetry_3
_geom_torsion_site_symmetry_4
_geom_torsion
_geom_torsion_publ_flag
C6 C1 C2 C3 . . . . 0.2(2) ?
Cl2 C1 C2 C3 . . . . 179.24(13) ?
C1 C2 C3 C4 . . . . -1.6(3) ?
C2 C3 C4 C5 . . . . 0.5(2) ?
C3 C4 C5 C6 . . . . 2.1(2) ?
C3 C4 C5 Cl1 . . . . -177.06(12) ?
C7 N1 C6 C1 . . . . 124.89(15) yes
C7 N1 C6 C5 . . . . -59.6(2) yes
C2 C1 C6 N1 . . . . 177.97(14) ?
Cl2 C1 C6 N1 . . . . -1.03(19) ?
C2 C1 C6 C5 . . . . 2.1(2) ?
Cl2 C1 C6 C5 . . . . -176.86(10) ?
C4 C5 C6 N1 . . . . -179.08(13) ?
Cl1 C5 C6 N1 . . . . 0.05(19) ?
C4 C5 C6 C1 . . . . -3.3(2) ?
Cl1 C5 C6 C1 . . . . 175.83(10) ?
C6 N1 C7 C8 . . . . -13.4(2) yes
C6 N1 C7 C12 . . . . 166.62(13) yes
C12 C7 C8 C9 . . . . -1.9(2) ?
N1 C7 C8 C9 . . . . 178.14(14) ?
C7 C8 C9 C10 . . . . 1.1(2) ?
C8 C9 C10 C11 . . . . 0.3(3) ?
C9 C10 C11 C12 . . . . -0.8(3) ?
C10 C11 C12 C7 . . . . 0.1(2) ?
C10 C11 C12 C13 . . . . 178.24(15) ?
C8 C7 C12 C11 . . . . 1.3(2) ?
N1 C7 C12 C11 . . . . -178.74(13) ?
C8 C7 C12 C13 . . . . -176.84(13) ?
N1 C7 C12 C13 . . . . 3.2(2) ?
C11 C12 C13 C14 . . . . -90.93(16) yes
C7 C12 C13 C14 . . . . 87.17(16) yes
C15 O1 C14 O2 . . . . -6.3(2) ?
C15 O1 C14 C13 . . . . 171.15(12) ?
C12 C13 C14 O2 . . . . 104.07(17) yes
C12 C13 C14 O1 . . . . -73.22(15) yes
C14 O1 C15 Cl3 . . . . -77.80(14) ?
